data_7017174
loop_
_publ_author_name
'Little, Marc A.'
'Ronson, Tanya K.'
'Hardie, Michaele J.'

_publ_section_title
;
 New coordination polymers with extended arm cyclotriguaiacyclene ligands:
 1D chains, and interpenetrating or polycatenating 2D
 (4(2).6(2))(4.6(2))(2) networks.
;
_journal_issue 45
_journal_name_full 'Dalton transactions (Cambridge, England : 2003)'
_journal_page_first 12217
_journal_page_last 12227
_journal_paper_doi 10.1039/c1dt10662g
_journal_volume 40
_journal_year 2011
_chemical_formula_sum 'C66 H61 Co N5 O13'
_chemical_formula_weight 1191.17
_chemical_name_common
;
diaquo((+-)-2,7,12-trimethoxy-3,8,13-tris(4-(4-
pyridyl)benzoyl)-10,15-dihydro-5H-tribenzo(a,d,g)cyclononane)cobalt(ii)
nitrate
;
_chemical_name_systematic
;
diaquo[(+-)-2,7,12-trimethoxy-3,8,13-
tris[4-(4-pyridyl)benzoyl]-10,15-dihydro-5H-
tribenzo[a,d,g]cyclononane]cobalt(II) nitrate
;
_space_group_IT_number 2
_symmetry_cell_setting triclinic
_symmetry_space_group_name_Hall '-P 1'
_symmetry_space_group_name_H-M 'P -1'
_atom_sites_solution_hydrogens geom
_atom_sites_solution_primary direct
_atom_sites_solution_secondary difmap
_audit_creation_method SHELXL-97
_cell_angle_alpha 112.858(2)
_cell_angle_beta 94.933(2)
_cell_angle_gamma 101.901(2)
_cell_formula_units_Z 2
_cell_length_a 16.2313(8)
_cell_length_b 16.7654(9)
_cell_length_c 17.7506(9)
_cell_measurement_temperature 150(2)
_cell_volume 4280.8(4)
_computing_cell_refinement 'Bruker SMART'
_computing_data_collection 'Bruker SMART'
_computing_data_reduction 'Bruker SAINT'
_computing_molecular_graphics 'Bruker SHELXTL'
_computing_publication_material 'Bruker SHELXTL'
_computing_structure_refinement 'SHELXL-97 (Sheldrick, 1997)'
_computing_structure_solution 'SHELXS-97 (Sheldrick, 1990)'
_diffrn_ambient_temperature 150(2)
_diffrn_measured_fraction_theta_full 0.985
_diffrn_measured_fraction_theta_max 0.985
_diffrn_radiation_monochromator graphite
_diffrn_radiation_source 'fine-focus sealed tube'
_diffrn_radiation_type MoK\a
_diffrn_radiation_wavelength 0.71073
_diffrn_reflns_av_R_equivalents 0.0518
_diffrn_reflns_av_sigmaI/netI 0.0464
_diffrn_reflns_limit_h_max 16
_diffrn_reflns_limit_h_min -16
_diffrn_reflns_limit_k_max 16
_diffrn_reflns_limit_k_min -16
_diffrn_reflns_limit_l_max 17
_diffrn_reflns_limit_l_min -17
_diffrn_reflns_number 47497
_diffrn_reflns_theta_full 20.81
_diffrn_reflns_theta_max 20.81
_diffrn_reflns_theta_min 1.30
_exptl_absorpt_coefficient_mu 0.250
_exptl_absorpt_correction_T_max 0.9810
_exptl_absorpt_correction_T_min 0.9142
_exptl_absorpt_correction_type multi-scan
_exptl_absorpt_process_details SADABS
_exptl_crystal_colour pink
_exptl_crystal_density_diffrn 0.924
_exptl_crystal_density_method 'not measured'
_exptl_crystal_description needle
_exptl_crystal_F_000 1246
_exptl_crystal_size_max 0.38
_exptl_crystal_size_mid 0.24
_exptl_crystal_size_min 0.08
_platon_squeeze_details
;
Four DMF solvent molecules per unit cell that were
not found in the crystal structure but were consistent
with TGA measurements were included in the formula
;
_refine_diff_density_max 0.722
_refine_diff_density_min -0.799
_refine_diff_density_rms 0.067
_refine_ls_extinction_method none
_refine_ls_goodness_of_fit_ref 1.503
_refine_ls_hydrogen_treatment constr
_refine_ls_matrix_type full
_refine_ls_number_parameters 728
_refine_ls_number_reflns 8817
_refine_ls_number_restraints 15
_refine_ls_restrained_S_all 1.503
_refine_ls_R_factor_all 0.1147
_refine_ls_R_factor_gt 0.0895
_refine_ls_shift/su_max 0.004
_refine_ls_shift/su_mean 0.000
_refine_ls_structure_factor_coef Fsqd
_refine_ls_weighting_details 'calc w=1/[\s^2^(Fo^2^)+(0.1000P)^2^+0.0000P] where P=(Fo^2^+2Fc^2^)/3'
_refine_ls_weighting_scheme calc
_refine_ls_wR_factor_gt 0.2278
_refine_ls_wR_factor_ref 0.2364
_reflns_number_gt 5741
_reflns_number_total 8817
_reflns_threshold_expression >2sigma(I)
_cod_data_source_file c1dt10662g.txt
_cod_data_source_block complex5_new
_cod_depositor_comments
;
The following automatic conversions were performed:

'_symmetry_cell_setting' value 'Triclinic' changed to 'triclinic'
according to /home/saulius/struct/CIF-dictionaries/cif_core.dic
dictionary named 'cif_core.dic' version 2.4.1 from 2010-06-29.

Automatic conversion script
Id: cif_fix_values 1715 2011-07-08 13:25:40Z adriana 
;
_cod_original_sg_symbol_H-M P-1
_cod_database_code 7017174

loop_
_symmetry_equiv_pos_as_xyz
'x, y, z'
'-x, -y, -z'

loop_
_atom_site_label
_atom_site_type_symbol
_atom_site_fract_x
_atom_site_fract_y
_atom_site_fract_z
_atom_site_U_iso_or_equiv
_atom_site_adp_type
_atom_site_occupancy
_atom_site_symmetry_multiplicity
_atom_site_calc_flag
_atom_site_refinement_flags
_atom_site_disorder_assembly
_atom_site_disorder_group
Co1 Co 0.0000 0.0000 0.5000 0.0734(4) Uani 1 2 d S . .
O1 O 1.0230(3) -0.4908(4) 0.4182(3) 0.1163(14) Uani 1 1 d . . .
O2 O 0.9920(3) -0.3673(3) 0.4188(3) 0.1150(14) Uani 1 1 d . . .
O3 O 0.8427(3) -0.3923(4) 0.4670(3) 0.1482(18) Uani 1 1 d . . .
O4 O 0.3844(2) -0.4845(3) 0.1602(3) 0.0917(11) Uani 1 1 d . . .
O5 O 0.4962(2) -0.3685(3) 0.2287(2) 0.1011(12) Uani 1 1 d . . .
O6 O 0.5167(2) -0.3478(3) 0.0882(3) 0.1049(12) Uani 1 1 d . . .
O7 O 0.9194(2) -0.4584(3) -0.1628(2) 0.0792(10) Uani 1 1 d . . .
O8 O 0.8928(2) -0.3424(2) -0.0590(2) 0.0873(11) Uani 1 1 d . . .
O9 O 1.0324(3) -0.3422(3) 0.0358(2) 0.0972(12) Uani 1 1 d . . .
O10 O -0.1032(2) -0.1005(2) 0.4109(2) 0.0970(12) Uani 1 1 d . . .
N2 N 0.0863(3) -0.0791(3) 0.4452(3) 0.0779(12) Uani 1 1 d . . .
N3 N 0.9795(4) -0.0682(4) -0.4208(4) 0.0841(18) Uani 1 1 d . . .
C1 C 0.7681(4) -0.5217(4) 0.2396(4) 0.0846(16) Uani 1 1 d . . .
C2 C 0.7670(5) -0.4788(5) 0.3260(4) 0.1006(19) Uani 1 1 d . . .
H2 H 0.7136 -0.4846 0.3441 0.121 Uiso 1 1 calc R . .
C3 C 0.8393(5) -0.4299(4) 0.3837(4) 0.0988(18) Uani 1 1 d . . .
C4 C 0.9160(4) -0.4219(4) 0.3556(5) 0.0938(17) Uani 1 1 d . . .
C5 C 0.9199(4) -0.4622(4) 0.2746(4) 0.0871(16) Uani 1 1 d . . .
H5 H 0.9743 -0.4555 0.2583 0.105 Uiso 1 1 calc R . .
C6 C 0.8478(4) -0.5130(4) 0.2139(4) 0.0772(15) Uani 1 1 d . . .
C7 C 0.8576(3) -0.5583(4) 0.1238(3) 0.0784(15) Uani 1 1 d . . .
H7A H 0.9096 -0.5806 0.1223 0.094 Uiso 1 1 calc R . .
H7B H 0.8078 -0.6109 0.0941 0.094 Uiso 1 1 calc R . .
C8 C 0.8641(3) -0.4985(4) 0.0776(3) 0.0726(14) Uani 1 1 d . . .
C9 C 0.9441(3) -0.4447(4) 0.0819(3) 0.0777(15) Uani 1 1 d . . .
H9 H 0.9926 -0.4434 0.1168 0.093 Uiso 1 1 calc R . .
C10 C 0.9543(4) -0.3937(4) 0.0368(4) 0.0797(15) Uani 1 1 d . . .
C11 C 0.8844(4) -0.3943(4) -0.0117(4) 0.0840(16) Uani 1 1 d . . .
C12 C 0.8025(3) -0.4459(4) -0.0176(3) 0.0761(15) Uani 1 1 d . . .
H12 H 0.7545 -0.4448 -0.0516 0.091 Uiso 1 1 calc R . .
C13 C 0.7917(3) -0.4996(4) 0.0274(3) 0.0737(14) Uani 1 1 d . . .
C14 C 0.7030(3) -0.5545(3) 0.0173(3) 0.0767(15) Uani 1 1 d . . .
H14A H 0.7064 -0.6095 0.0245 0.092 Uiso 1 1 calc R . .
H14B H 0.6724 -0.5732 -0.0400 0.092 Uiso 1 1 calc R . .
C15 C 0.6510(3) -0.5045(4) 0.0792(3) 0.0777(15) Uani 1 1 d . . .
C16 C 0.6099(3) -0.4481(4) 0.0573(3) 0.0805(15) Uani 1 1 d . . .
H16 H 0.6179 -0.4408 0.0078 0.097 Uiso 1 1 calc R . .
C17 C 0.5591(3) -0.4043(4) 0.1056(4) 0.0822(15) Uani 1 1 d . . .
C18 C 0.5478(3) -0.4153(4) 0.1769(4) 0.0832(16) Uani 1 1 d . . .
C19 C 0.5868(3) -0.4696(4) 0.2000(3) 0.0859(16) Uani 1 1 d . . .
H19 H 0.5775 -0.4765 0.2495 0.103 Uiso 1 1 calc R . .
C20 C 0.6404(3) -0.5151(4) 0.1514(3) 0.0795(15) Uani 1 1 d . . .
C21 C 0.6834(4) -0.5733(4) 0.1809(4) 0.0916(17) Uani 1 1 d . . .
H21A H 0.6443 -0.6007 0.2092 0.110 Uiso 1 1 calc R . .
H21B H 0.6929 -0.6225 0.1318 0.110 Uiso 1 1 calc R . .
C22 C 0.7612(6) -0.3987(7) 0.4947(5) 0.195(4) Uani 1 1 d . . .
H22A H 0.7214 -0.3836 0.4609 0.293 Uiso 1 1 calc R . .
H22B H 0.7695 -0.3569 0.5532 0.293 Uiso 1 1 calc R . .
H22C H 0.7375 -0.4600 0.4887 0.293 Uiso 1 1 calc R . .
C23 C 1.0386(5) -0.4094(6) 0.4490(5) 0.112(2) Uani 1 1 d . . .
C24 C 1.1080(5) -0.3509(6) 0.5188(5) 0.113(2) Uani 1 1 d D C .
C25 C 1.1324(7) -0.2632(8) 0.5447(6) 0.186(4) Uani 1 1 d D . .
H25 H 1.1071 -0.2368 0.5132 0.223 Uiso 1 1 calc R . .
C26 C 1.1939(8) -0.2069(7) 0.6164(7) 0.221(6) Uani 1 1 d D C .
H26 H 1.2094 -0.1438 0.6330 0.265 Uiso 1 1 calc R . .
C27 C 1.2313(8) -0.2437(10) 0.6621(6) 0.200(5) Uani 1 1 d D . .
C28 C 1.2086(8) -0.3353(10) 0.6348(7) 0.189(4) Uani 1 1 d D C .
H28 H 1.2357 -0.3617 0.6651 0.226 Uiso 1 1 calc R . .
C29 C 1.1495(6) -0.3883(6) 0.5668(6) 0.145(3) Uani 1 1 d D . .
H29 H 1.1347 -0.4514 0.5500 0.174 Uiso 1 1 calc R C .
C35 C 0.5338(4) -0.3307(5) 0.0159(5) 0.127(2) Uani 1 1 d . . .
H35A H 0.5935 -0.2964 0.0263 0.191 Uiso 1 1 calc R . .
H35B H 0.4955 -0.2964 0.0056 0.191 Uiso 1 1 calc R . .
H35C H 0.5239 -0.3879 -0.0328 0.191 Uiso 1 1 calc R . .
C36 C 0.4138(4) -0.4083(5) 0.2115(4) 0.0795(15) Uani 1 1 d . . .
C37 C 0.3599(4) -0.3493(5) 0.2578(4) 0.0812(15) Uani 1 1 d . . .
C38 C 0.2713(3) -0.3876(4) 0.2427(4) 0.0958(17) Uani 1 1 d . . .
H38 H 0.2469 -0.4488 0.2060 0.115 Uiso 1 1 calc R . .
C39 C 0.2205(3) -0.3330(5) 0.2832(4) 0.1005(19) Uani 1 1 d . . .
H39 H 0.1605 -0.3581 0.2749 0.121 Uiso 1 1 calc R . .
C40 C 0.2539(4) -0.2457(5) 0.3340(4) 0.0868(16) Uani 1 1 d . . .
C41 C 0.3415(4) -0.2103(4) 0.3516(4) 0.119(2) Uani 1 1 d . . .
H41 H 0.3660 -0.1502 0.3909 0.143 Uiso 1 1 calc R . .
C42 C 0.3946(4) -0.2640(5) 0.3107(5) 0.112(2) Uani 1 1 d . . .
H42 H 0.4548 -0.2394 0.3210 0.134 Uiso 1 1 calc R . .
C43 C 0.1959(4) -0.1866(5) 0.3736(4) 0.0906(18) Uani 1 1 d . . .
C44 C 0.1146(5) -0.2089(6) 0.3486(5) 0.168(4) Uani 1 1 d . D .
H44 H 0.0890 -0.2645 0.3024 0.202 Uiso 1 1 calc R . .
C45 C 0.0630(4) -0.1551(7) 0.3864(5) 0.160(4) Uani 1 1 d . D .
H45 H 0.0032 -0.1784 0.3652 0.193 Uiso 1 1 calc R A 2
C48 C 1.1065(3) -0.3311(4) 0.0946(4) 0.1008(18) Uani 1 1 d . . .
H48A H 1.0973 -0.3003 0.1514 0.151 Uiso 1 1 calc R . .
H48B H 1.1575 -0.2955 0.0857 0.151 Uiso 1 1 calc R . .
H48C H 1.1145 -0.3901 0.0863 0.151 Uiso 1 1 calc R . .
C49 C 0.9118(3) -0.3832(4) -0.1366(4) 0.0778(15) Uani 1 1 d . . .
C50 C 0.9241(3) -0.3236(4) -0.1800(3) 0.0759(14) Uani 1 1 d . . .
C51 C 0.9509(4) -0.3537(4) -0.2542(4) 0.108(2) Uani 1 1 d . . .
H51 H 0.9612 -0.4114 -0.2763 0.129 Uiso 1 1 calc R . .
C52 C 0.9633(4) -0.3004(4) -0.2979(4) 0.109(2) Uani 1 1 d . . .
H52 H 0.9843 -0.3218 -0.3485 0.131 Uiso 1 1 calc R . .
C53 C 0.9466(4) -0.2192(4) -0.2708(4) 0.0899(17) Uani 1 1 d . E .
C54 C 0.9204(5) -0.1877(5) -0.1926(4) 0.141(3) Uani 1 1 d . . .
H54 H 0.9106 -0.1297 -0.1699 0.169 Uiso 1 1 calc R . .
C55 C 0.9091(5) -0.2402(5) -0.1494(4) 0.140(3) Uani 1 1 d . . .
H55 H 0.8907 -0.2186 -0.0975 0.168 Uiso 1 1 calc R . .
C56 C 0.9570(4) -0.1646(5) -0.3201(4) 0.0859(17) Uani 1 1 d . . .
Co2A Co 1.5000 0.0000 1.0000 0.1995(19) Uiso 0.50 2 d SP . 1
Co2B Co 1.5562(5) 0.0076(5) 0.9736(4) 0.201(3) Uiso 0.25 1 d P . 2
O11A O 1.5260(8) 0.0911(10) 0.9586(9) 0.203(5) Uiso 0.50 1 d P B 1
C30A C 1.2700(16) -0.1862(16) 0.7409(15) 0.172(7) Uiso 0.50 1 d PU C 1
C31A C 1.3169(13) -0.2210(14) 0.7881(12) 0.165(6) Uiso 0.50 1 d PU C 1
H31A H 1.3116 -0.2836 0.7676 0.198 Uiso 0.50 1 calc PR C 1
C32A C 1.3708(14) -0.1616(15) 0.8650(14) 0.181(7) Uiso 0.50 1 d PU C 1
H32A H 1.4060 -0.1855 0.8914 0.217 Uiso 0.50 1 calc PR C 1
N1A N 1.3759(14) -0.0702(14) 0.9048(12) 0.203(7) Uiso 0.50 1 d PU C 1
C33A C 1.315(2) -0.042(2) 0.860(2) 0.238(11) Uiso 0.50 1 d PU C 1
H33A H 1.3099 0.0180 0.8844 0.286 Uiso 0.50 1 calc PR C 1
C34A C 1.270(2) -0.095(2) 0.788(2) 0.242(11) Uiso 0.50 1 d PU C 1
H34A H 1.2330 -0.0716 0.7630 0.291 Uiso 0.50 1 calc PR C 1
C46A C 0.1690(7) -0.0631(8) 0.4885(8) 0.084(3) Uani 0.50 1 d P D 1
H46A H 0.1886 -0.0125 0.5405 0.101 Uiso 0.50 1 calc PR D 1
C47A C 0.2236(8) -0.1175(9) 0.4591(8) 0.082(3) Uani 0.50 1 d P D 1
H47A H 0.2758 -0.1104 0.4926 0.098 Uiso 0.50 1 calc PR D 1
C57A C 1.0292(11) -0.1381(14) -0.3411(13) 0.150(6) Uani 0.50 1 d P E 2
H57A H 1.0798 -0.1502 -0.3222 0.180 Uiso 0.50 1 calc PR E 2
C58A C 1.0313(17) -0.0899(18) -0.3937(15) 0.165(8) Uani 0.50 1 d P E 2
H58A H 1.0857 -0.0740 -0.4076 0.198 Uiso 0.50 1 calc PR E 2
C59A C 0.9067(14) -0.0854(18) -0.3975(18) 0.234(14) Uani 0.50 1 d P E 2
H59A H 0.8660 -0.0542 -0.4043 0.281 Uiso 0.50 1 calc PR E 2
C60A C 0.8852(11) -0.1463(17) -0.3633(14) 0.176(8) Uani 0.50 1 d P E 2
H60A H 0.8272 -0.1754 -0.3673 0.211 Uiso 0.50 1 calc PR E 2
C30B C 1.336(2) -0.172(2) 0.7386(17) 0.221(10) Uiso 0.50 1 d PU C 2
C31B C 1.382(2) -0.209(2) 0.773(2) 0.241(10) Uiso 0.50 1 d PU C 2
H31B H 1.3796 -0.2716 0.7513 0.290 Uiso 0.50 1 calc PR C 2
C32B C 1.4389(18) -0.140(2) 0.8479(18) 0.225(10) Uiso 0.50 1 d PU C 2
H32B H 1.4821 -0.1572 0.8728 0.270 Uiso 0.50 1 calc PR C 2
N1B N 1.4366(15) -0.0622(17) 0.8823(15) 0.224(8) Uiso 0.50 1 d PU . 2
C33B C 1.381(2) -0.032(2) 0.846(2) 0.275(13) Uiso 0.50 1 d PU C 2
H33B H 1.3775 0.0280 0.8746 0.330 Uiso 0.50 1 calc PR C 2
C34B C 1.327(2) -0.087(2) 0.7676(19) 0.220(10) Uiso 0.50 1 d PU C 2
H34B H 1.2898 -0.0666 0.7390 0.264 Uiso 0.50 1 calc PR C 2
C46B C 0.1625(13) -0.0432(13) 0.4321(15) 0.163(8) Uani 0.50 1 d P D 2
H46B H 0.1793 0.0188 0.4439 0.196 Uiso 0.50 1 calc PR D 2
C47B C 0.2179(11) -0.0990(14) 0.4002(17) 0.166(8) Uani 0.50 1 d P D 2
H47B H 0.2743 -0.0710 0.3980 0.199 Uiso 0.50 1 calc PR D 2
C57B C 0.9356(11) -0.2040(7) -0.4000(8) 0.099(5) Uani 0.50 1 d P E 1
H57B H 0.9102 -0.2668 -0.4261 0.119 Uiso 0.50 1 calc PR E 1
C58B C 0.9488(9) -0.1567(7) -0.4482(7) 0.085(3) Uani 0.50 1 d P E 1
H58B H 0.9347 -0.1905 -0.5068 0.102 Uiso 0.50 1 calc PR E 1
C59B C 1.0068(11) -0.0295(8) -0.3363(8) 0.096(4) Uani 0.50 1 d P E 1
H59B H 1.0371 0.0321 -0.3103 0.115 Uiso 0.50 1 calc PR E 1
C60B C 0.9919(11) -0.0774(8) -0.2862(6) 0.100(5) Uani 0.50 1 d P E 1
H60B H 1.0072 -0.0463 -0.2274 0.121 Uiso 0.50 1 calc PR E 1
O11B O 1.4607(4) 0.0404(5) 1.0206(4) 0.0673(18) Uiso 0.50 1 d P . 2

loop_
_atom_site_aniso_label
_atom_site_aniso_U_11
_atom_site_aniso_U_22
_atom_site_aniso_U_33
_atom_site_aniso_U_23
_atom_site_aniso_U_13
_atom_site_aniso_U_12
Co1 0.0857(7) 0.0895(8) 0.0825(8) 0.0519(6) 0.0442(6) 0.0568(6)
O1 0.136(3) 0.123(4) 0.094(3) 0.040(3) 0.005(3) 0.060(3)
O2 0.154(4) 0.129(4) 0.097(3) 0.066(3) 0.026(3) 0.070(3)
O3 0.175(5) 0.210(5) 0.090(4) 0.065(3) 0.059(3) 0.096(4)
O4 0.067(2) 0.120(3) 0.095(3) 0.036(3) 0.035(2) 0.048(2)
O5 0.058(2) 0.122(3) 0.105(3) 0.018(2) 0.024(2) 0.041(2)
O6 0.077(2) 0.123(3) 0.131(4) 0.049(3) 0.027(2) 0.065(2)
O7 0.091(2) 0.093(3) 0.087(3) 0.056(2) 0.042(2) 0.046(2)
O8 0.106(3) 0.115(3) 0.094(3) 0.069(2) 0.062(2) 0.071(2)
O9 0.090(3) 0.124(3) 0.112(3) 0.067(3) 0.054(3) 0.049(2)
O10 0.119(3) 0.111(3) 0.116(3) 0.073(2) 0.058(2) 0.079(2)
N2 0.080(3) 0.092(4) 0.085(3) 0.044(3) 0.038(3) 0.047(3)
N3 0.101(4) 0.108(5) 0.082(4) 0.053(3) 0.038(3) 0.072(3)
C1 0.102(5) 0.113(4) 0.078(4) 0.061(4) 0.035(4) 0.060(4)
C2 0.109(5) 0.156(6) 0.081(5) 0.072(5) 0.044(5) 0.074(5)
C3 0.130(6) 0.128(5) 0.056(5) 0.039(4) 0.026(5) 0.063(5)
C4 0.098(5) 0.127(5) 0.079(5) 0.055(4) 0.020(5) 0.051(4)
C5 0.104(5) 0.114(5) 0.086(5) 0.064(4) 0.040(4) 0.063(4)
C6 0.082(4) 0.115(4) 0.080(4) 0.065(4) 0.037(4) 0.061(4)
C7 0.078(3) 0.105(4) 0.094(4) 0.059(4) 0.050(3) 0.059(3)
C8 0.075(4) 0.108(4) 0.070(3) 0.050(3) 0.040(3) 0.059(3)
C9 0.067(4) 0.116(4) 0.081(4) 0.054(4) 0.034(3) 0.052(3)
C10 0.078(4) 0.107(4) 0.093(4) 0.060(4) 0.047(3) 0.057(3)
C11 0.099(5) 0.113(4) 0.090(4) 0.065(4) 0.052(4) 0.072(4)
C12 0.071(4) 0.107(4) 0.079(4) 0.047(3) 0.037(3) 0.056(3)
C13 0.078(4) 0.107(4) 0.077(4) 0.056(3) 0.045(3) 0.061(3)
C14 0.078(4) 0.105(4) 0.085(4) 0.053(3) 0.050(3) 0.060(3)
C15 0.066(3) 0.110(4) 0.089(4) 0.059(3) 0.038(3) 0.044(3)
C16 0.074(3) 0.110(4) 0.088(4) 0.054(3) 0.035(3) 0.051(3)
C17 0.073(3) 0.098(4) 0.091(4) 0.039(4) 0.026(3) 0.050(3)
C18 0.063(3) 0.103(4) 0.087(4) 0.027(4) 0.030(3) 0.050(3)
C19 0.071(3) 0.113(4) 0.088(4) 0.041(4) 0.042(3) 0.043(3)
C20 0.080(3) 0.106(4) 0.077(4) 0.048(3) 0.040(3) 0.047(3)
C21 0.102(4) 0.134(5) 0.087(4) 0.070(4) 0.055(4) 0.067(4)
C22 0.192(8) 0.298(12) 0.107(6) 0.066(7) 0.093(6) 0.096(8)
C23 0.159(7) 0.099(6) 0.110(6) 0.053(6) 0.055(6) 0.067(6)
C24 0.165(6) 0.077(5) 0.073(5) 0.013(4) 0.004(5) 0.028(5)
C25 0.301(13) 0.142(9) 0.104(7) 0.055(6) -0.027(8) 0.054(8)
C26 0.332(15) 0.162(8) 0.111(7) 0.035(7) -0.084(9) 0.038(9)
C27 0.258(12) 0.180(10) 0.103(7) 0.057(8) -0.085(8) -0.015(9)
C28 0.216(10) 0.186(11) 0.123(8) 0.057(8) -0.059(8) 0.020(9)
C29 0.161(7) 0.155(7) 0.136(7) 0.073(7) 0.006(6) 0.060(6)
C35 0.117(5) 0.158(6) 0.182(7) 0.118(6) 0.059(5) 0.085(5)
C36 0.069(4) 0.096(5) 0.071(4) 0.025(4) 0.018(3) 0.033(4)
C37 0.081(4) 0.096(5) 0.075(4) 0.029(4) 0.034(3) 0.048(4)
C38 0.063(4) 0.107(4) 0.111(5) 0.029(4) 0.025(3) 0.037(3)
C39 0.058(3) 0.117(5) 0.116(5) 0.028(4) 0.033(3) 0.035(4)
C40 0.073(4) 0.101(5) 0.094(4) 0.039(4) 0.026(3) 0.037(4)
C41 0.091(5) 0.104(5) 0.144(6) 0.024(4) 0.046(4) 0.033(4)
C42 0.076(4) 0.114(6) 0.139(6) 0.028(5) 0.052(4) 0.048(4)
C43 0.081(4) 0.102(5) 0.112(6) 0.045(4) 0.057(4) 0.056(4)
C44 0.100(6) 0.202(8) 0.148(7) -0.016(6) 0.034(5) 0.099(6)
C45 0.084(5) 0.163(7) 0.143(7) -0.034(6) -0.017(5) 0.052(5)
C48 0.062(3) 0.138(5) 0.111(5) 0.057(4) 0.020(3) 0.033(3)
C49 0.076(3) 0.095(4) 0.099(5) 0.059(4) 0.042(3) 0.051(3)
C50 0.087(3) 0.091(4) 0.081(4) 0.049(3) 0.043(3) 0.050(3)
C51 0.174(6) 0.103(4) 0.097(5) 0.058(4) 0.077(5) 0.087(4)
C52 0.189(6) 0.095(4) 0.089(4) 0.055(4) 0.076(4) 0.080(4)
C53 0.123(4) 0.090(4) 0.094(4) 0.056(4) 0.057(4) 0.056(4)
C54 0.255(9) 0.120(5) 0.127(6) 0.081(5) 0.125(6) 0.120(6)
C55 0.258(9) 0.130(6) 0.123(6) 0.090(5) 0.129(6) 0.130(6)
C56 0.106(5) 0.097(6) 0.089(5) 0.051(5) 0.060(4) 0.054(4)
C46A 0.073(8) 0.070(8) 0.084(9) -0.005(6) 0.014(7) 0.042(6)
C47A 0.085(8) 0.083(8) 0.086(10) 0.028(8) 0.022(7) 0.050(7)
C57A 0.122(13) 0.185(19) 0.176(18) 0.117(18) -0.007(14) 0.038(13)
C58A 0.22(2) 0.19(2) 0.126(17) 0.110(19) 0.098(19) 0.02(2)
C59A 0.23(2) 0.34(3) 0.41(4) 0.35(3) 0.24(3) 0.21(2)
C60A 0.146(14) 0.29(2) 0.21(2) 0.19(2) 0.085(15) 0.120(17)
C46B 0.166(16) 0.190(17) 0.25(2) 0.156(18) 0.124(17) 0.123(14)
C47B 0.140(14) 0.134(16) 0.29(3) 0.104(17) 0.153(17) 0.098(12)
C57B 0.203(16) 0.050(7) 0.058(9) 0.031(7) 0.051(9) 0.034(8)
C58B 0.147(12) 0.031(7) 0.059(7) 0.007(6) 0.001(7) 0.017(7)
C59B 0.146(13) 0.065(8) 0.057(8) 0.027(7) -0.006(9) -0.007(8)
C60B 0.214(15) 0.048(8) 0.043(6) 0.015(6) 0.047(9) 0.040(9)

loop_
_atom_type_symbol
_atom_type_description
_atom_type_scat_dispersion_real
_atom_type_scat_dispersion_imag
_atom_type_scat_source
C C 0.0033 0.0016 'International Tables Vol C Tables 4.2.6.8 and 6.1.1.4'
H H 0.0000 0.0000 'International Tables Vol C Tables 4.2.6.8 and 6.1.1.4'
N N 0.0061 0.0033 'International Tables Vol C Tables 4.2.6.8 and 6.1.1.4'
O O 0.0106 0.0060 'International Tables Vol C Tables 4.2.6.8 and 6.1.1.4'
Co Co 0.3494 0.9721 'International Tables Vol C Tables 4.2.6.8 and 6.1.1.4'

loop_
_geom_angle_atom_site_label_1
_geom_angle_atom_site_label_2
_geom_angle_atom_site_label_3
_geom_angle
_geom_angle_site_symmetry_1
_geom_angle_site_symmetry_3
O10 Co1 O10 180.0(3) . 2_556
O10 Co1 N3 91.60(19) . 2_655
O10 Co1 N3 88.40(19) 2_556 2_655
O10 Co1 N3 88.40(19) . 1_456
O10 Co1 N3 91.60(19) 2_556 1_456
N3 Co1 N3 180.000(1) 2_655 1_456
O10 Co1 N2 90.68(17) . 2_556
O10 Co1 N2 89.32(17) 2_556 2_556
N3 Co1 N2 89.78(17) 2_655 2_556
N3 Co1 N2 90.22(17) 1_456 2_556
O10 Co1 N2 89.32(17) . .
O10 Co1 N2 90.68(17) 2_556 .
N3 Co1 N2 90.22(17) 2_655 .
N3 Co1 N2 89.78(17) 1_456 .
N2 Co1 N2 180.0(3) 2_556 .
C23 O2 C4 117.9(6) . .
C3 O3 C22 116.2(6) . .
C36 O5 C18 116.5(4) . .
C17 O6 C35 116.5(4) . .
C49 O8 C11 115.8(4) . .
C10 O9 C48 118.0(4) . .
C45 N2 C46B 103.3(10) . .
C45 N2 C46A 111.4(6) . .
C46B N2 C46A 50.6(8) . .
C45 N2 Co1 124.3(5) . .
C46B N2 Co1 122.7(8) . .
C46A N2 Co1 121.5(5) . .
C58A N3 C59A 114.1(12) . .
C58A N3 C58B 75.6(13) . .
C59A N3 C58B 70.6(12) . .
C58A N3 C59B 61.1(13) . .
C59A N3 C59B 80.5(13) . .
C58B N3 C59B 110.5(7) . .
C58A N3 Co1 123.0(9) . 1_654
C59A N3 Co1 122.8(8) . 1_654
C58B N3 Co1 124.2(6) . 1_654
C59B N3 Co1 124.7(6) . 1_654
C6 C1 C2 118.1(6) . .
C6 C1 C21 123.9(5) . .
C2 C1 C21 118.0(5) . .
C3 C2 C1 122.6(6) . .
O3 C3 C2 125.1(7) . .
O3 C3 C4 117.3(7) . .
C2 C3 C4 117.4(6) . .
C5 C4 C3 121.8(6) . .
C5 C4 O2 122.2(6) . .
C3 C4 O2 116.0(6) . .
C4 C5 C6 122.6(6) . .
C5 C6 C1 117.5(5) . .
C5 C6 C7 119.5(5) . .
C1 C6 C7 123.0(6) . .
C8 C7 C6 114.6(4) . .
C9 C8 C13 119.6(4) . .
C9 C8 C7 119.4(5) . .
C13 C8 C7 120.9(5) . .
C10 C9 C8 121.6(5) . .
C11 C10 C9 119.1(5) . .
C11 C10 O9 116.7(5) . .
C9 C10 O9 124.2(5) . .
C10 C11 C12 121.8(5) . .
C10 C11 O8 120.5(5) . .
C12 C11 O8 117.7(5) . .
C11 C12 C13 119.4(5) . .
C8 C13 C12 118.4(5) . .
C8 C13 C14 124.7(5) . .
C12 C13 C14 116.9(5) . .
C13 C14 C15 113.3(4) . .
C20 C15 C16 119.9(4) . .
C20 C15 C14 123.6(4) . .
C16 C15 C14 116.5(4) . .
C17 C16 C15 121.3(5) . .
C16 C17 C18 119.0(5) . .
C16 C17 O6 124.6(5) . .
C18 C17 O6 116.5(5) . .
C17 C18 C19 121.3(5) . .
C17 C18 O5 119.6(5) . .
C19 C18 O5 119.1(5) . .
C18 C19 C20 120.8(5) . .
C15 C20 C19 117.8(5) . .
C15 C20 C21 123.6(4) . .
C19 C20 C21 118.6(5) . .
C1 C21 C20 113.2(5) . .
O1 C23 O2 120.9(8) . .
O1 C23 C24 123.8(7) . .
O2 C23 C24 115.3(7) . .
C25 C24 C29 116.7(8) . .
C25 C24 C23 123.7(8) . .
C29 C24 C23 119.5(8) . .
C24 C25 C26 123.1(8) . .
C27 C26 C25 119.2(9) . .
C30A C27 C26 115.4(16) . .
C30A C27 C28 123.7(14) . .
C26 C27 C28 118.5(8) . .
C30A C27 C30B 32.2(12) . .
C26 C27 C30B 117.5(14) . .
C28 C27 C30B 121.1(14) . .
C29 C28 C27 121.8(10) . .
C28 C29 C24 120.6(9) . .
O4 C36 O5 122.2(5) . .
O4 C36 C37 123.5(6) . .
O5 C36 C37 114.2(6) . .
C42 C37 C38 121.2(5) . .
C42 C37 C36 121.6(5) . .
C38 C37 C36 117.2(6) . .
C39 C38 C37 117.8(6) . .
C40 C39 C38 121.8(5) . .
C39 C40 C41 119.6(5) . .
C39 C40 C43 120.4(6) . .
C41 C40 C43 120.0(6) . .
C40 C41 C42 119.7(6) . .
C37 C42 C41 119.8(6) . .
C44 C43 C47B 104.2(10) . .
C44 C43 C47A 113.2(7) . .
C47B C43 C47A 50.9(10) . .
C44 C43 C40 123.4(7) . .
C47B C43 C40 123.2(8) . .
C47A C43 C40 120.1(7) . .
C43 C44 C45 122.5(7) . .
N2 C45 C44 127.1(7) . .
N2 C45 C46B 40.0(6) . .
C44 C45 C46B 92.0(7) . .
O7 C49 O8 121.8(5) . .
O7 C49 C50 125.6(5) . .
O8 C49 C50 112.5(5) . .
C51 C50 C55 118.9(5) . .
C51 C50 C49 118.0(5) . .
C55 C50 C49 123.1(5) . .
C50 C51 C52 120.5(5) . .
C53 C52 C51 122.1(5) . .
C52 C53 C54 117.0(5) . .
C52 C53 C56 121.4(5) . .
C54 C53 C56 121.6(5) . .
C55 C54 C53 120.5(5) . .
C54 C55 C50 121.0(5) . .
C57B C56 C60B 117.6(7) . .
C57B C56 C57A 79.7(11) . .
C60B C56 C57A 64.2(10) . .
C57B C56 C53 119.4(7) . .
C60B C56 C53 122.9(7) . .
C57A C56 C53 123.4(8) . .
C57B C56 C60A 59.9(10) . .
C60B C56 C60A 87.0(11) . .
C57A C56 C60A 111.0(10) . .
C53 C56 C60A 124.8(8) . .
O11A Co2A O11A 180.000(3) . 2_857
O11A Co2A N1A 90.9(7) . .
O11A Co2A N1A 89.1(7) 2_857 .
O11A Co2A N1A 89.1(7) . 2_857
O11A Co2A N1A 90.9(7) 2_857 2_857
N1A Co2A N1A 180.0(8) . 2_857
O11B Co2B O11B 85.9(8) 2_857 .
O11B Co2B Co2B 62.8(7) 2_857 2_857
O11B Co2B Co2B 23.2(3) . 2_857
O11B Co2B N1B 76.3(10) 2_857 .
O11B Co2B N1B 68.8(8) . .
Co2B Co2B N1B 65.4(8) 2_857 .
O11B Co2B N1B 78.7(10) 2_857 2_857
O11B Co2B N1B 60.0(7) . 2_857
Co2B Co2B N1B 58.5(7) 2_857 2_857
N1B Co2B N1B 123.9(7) . 2_857
C27 C30A C34A 131(2) . .
C27 C30A C31A 117(2) . .
C34A C30A C31A 113(2) . .
C32A C31A C30A 120(2) . .
N1A C32A C31A 125(2) . .
C32A N1A C33A 113(2) . .
C32A N1A Co2A 109.1(16) . .
C33A N1A Co2A 135.2(19) . .
C34A C33A N1A 122(3) . .
C33A C34A C30A 127(3) . .
N2 C46A C47A 123.4(10) . .
C46A C47A C43 116.2(10) . .
C56 C57A C58A 119.1(15) . .
N3 C58A C57A 130.9(19) . .
N3 C59A C60A 123.7(14) . .
C59A C60A C56 117.0(15) . .
C31B C30B C34B 131(3) . .
C31B C30B C27 119(3) . .
C34B C30B C27 105(3) . .
C30B C31B C32B 109(3) . .
N1B C32B C31B 127(3) . .
C32B N1B C33B 119(3) . .
C32B N1B Co2B 106(2) . .
C33B N1B Co2B 132(2) . .
C32B N1B Co2B 115(2) . 2_857
C33B N1B Co2B 112(2) . 2_857
Co2B N1B Co2B 56.1(7) . 2_857
N1B C33B C34B 122(4) . .
C30B C34B C33B 111(3) . .
N2 C46B C47B 119.4(15) . .
N2 C46B C45 36.7(7) . .
C47B C46B C45 88.5(13) . .
C43 C47B C46B 124.1(14) . .
C56 C57B C58B 121.3(10) . .
N3 C58B C57B 126.5(10) . .
N3 C59B C60B 122.8(10) . .
C56 C60B C59B 120.8(9) . .
Co2B O11B Co2B 94.1(8) 2_857 .

loop_
_geom_bond_atom_site_label_1
_geom_bond_atom_site_label_2
_geom_bond_distance
_geom_bond_site_symmetry_2
Co1 O10 2.111(4) .
Co1 O10 2.111(4) 2_556
Co1 N3 2.137(5) 2_655
Co1 N3 2.137(5) 1_456
Co1 N2 2.159(4) 2_556
Co1 N2 2.159(4) .
O1 C23 1.216(7) .
O2 C23 1.341(7) .
O2 C4 1.455(7) .
O3 C3 1.354(7) .
O3 C22 1.449(8) .
O4 C36 1.207(6) .
O5 C36 1.315(6) .
O5 C18 1.418(6) .
O6 C17 1.387(6) .
O6 C35 1.455(7) .
O7 C49 1.198(6) .
O8 C49 1.373(6) .
O8 C11 1.420(6) .
O9 C10 1.385(6) .
O9 C48 1.452(6) .
N2 C45 1.248(8) .
N2 C46B 1.341(18) .
N2 C46A 1.407(12) .
N3 C58A 1.12(3) .
N3 C59A 1.299(17) .
N3 C58B 1.334(12) .
N3 C59B 1.371(14) .
N3 Co1 2.137(5) 1_654
C1 C6 1.407(7) .
C1 C2 1.422(8) .
C1 C21 1.513(7) .
C2 C3 1.357(8) .
C3 C4 1.381(8) .
C4 C5 1.344(8) .
C5 C6 1.384(7) .
C6 C7 1.519(7) .
C7 C8 1.516(6) .
C8 C9 1.396(6) .
C8 C13 1.404(6) .
C9 C10 1.377(7) .
C10 C11 1.360(7) .
C11 C12 1.399(7) .
C12 C13 1.415(6) .
C13 C14 1.494(7) .
C14 C15 1.535(6) .
C15 C20 1.380(7) .
C15 C16 1.411(7) .
C16 C17 1.354(7) .
C17 C18 1.370(7) .
C18 C19 1.371(7) .
C19 C20 1.405(7) .
C20 C21 1.525(7) .
C23 C24 1.460(10) .
C24 C25 1.317(10) .
C24 C29 1.436(10) .
C25 C26 1.403(12) .
C26 C27 1.367(13) .
C27 C30A 1.35(2) .
C27 C28 1.374(13) .
C27 C30B 1.92(3) .
C28 C29 1.335(11) .
C36 C37 1.507(8) .
C37 C42 1.333(7) .
C37 C38 1.404(7) .
C38 C39 1.392(7) .
C39 C40 1.347(7) .
C40 C41 1.379(7) .
C40 C43 1.523(8) .
C41 C42 1.414(8) .
C43 C44 1.282(8) .
C43 C47B 1.314(18) .
C43 C47A 1.466(14) .
C44 C45 1.380(9) .
C45 C46B 2.03(2) .
C49 C50 1.475(7) .
C50 C51 1.361(7) .
C50 C55 1.372(7) .
C51 C52 1.390(7) .
C52 C53 1.351(7) .
C53 C54 1.419(8) .
C53 C56 1.488(7) .
C54 C55 1.371(8) .
C56 C57B 1.288(12) .
C56 C60B 1.317(12) .
C56 C57A 1.304(19) .
C56 C60A 1.488(17) .
Co2A O11A 1.926(14) .
Co2A O11A 1.926(14) 2_857
Co2A N1A 2.28(2) .
Co2A N1A 2.28(2) 2_857
Co2B O11B 0.842(8) 2_857
Co2B O11B 1.903(8) .
Co2B Co2B 2.136(15) 2_857
Co2B N1B 2.19(2) .
Co2B N1B 2.34(3) 2_857
C30A C34A 1.42(3) .
C30A C31A 1.44(3) .
C31A C32A 1.41(2) .
C32A N1A 1.40(2) .
N1A C33A 1.48(3) .
C33A C34A 1.28(3) .
C46A C47A 1.390(14) .
C57A C58A 1.45(2) .
C59A C60A 1.38(2) .
C30B C31B 1.32(3) .
C30B C34B 1.36(3) .
C31B C32B 1.46(3) .
C32B N1B 1.22(3) .
N1B C33B 1.35(4) .
N1B Co2B 2.34(3) 2_857
C33B C34B 1.42(4) .
C46B C47B 1.42(2) .
C57B C58B 1.376(14) .
C59B C60B 1.418(15) .
O11B Co2B 0.842(8) 2_857

loop_
_platon_squeeze_void_nr
_platon_squeeze_void_average_x
_platon_squeeze_void_average_y
_platon_squeeze_void_average_z
_platon_squeeze_void_volume
_platon_squeeze_void_count_electrons
_platon_squeeze_void_content
1 -0.014 -0.007 -0.008 2073 599 ' '
